data_7704645
loop_
_publ_author_name
'Hao, Pengfei'
'Wang, Weipin'
'Shen, Junju'
'Fu, Yunlong'

_publ_section_title
;
 Photochromic and luminescent switchable iodoargentate hybrids directed by
 solvated lanthanide cations.
;
_journal_issue 26
_journal_name_full 'Dalton transactions (Cambridge, England : 2003)'
_journal_page_first 8883
_journal_page_last 8890
_journal_paper_doi 10.1039/d0dt01548b
_journal_volume 49
_journal_year 2020
_chemical_formula_moiety '2(Ag2.50 I4), 2(C16 H38 Eu O8 S8), Ag2 I5'
_chemical_formula_sum 'C32 H76 Ag7 Eu2 I13 O16 S16'
_chemical_formula_weight 3938.62
_chemical_properties_physical Light-sensitive,Photo-sensitive
_space_group_IT_number 15
_space_group_name_Hall '-C 2yc'
_space_group_name_H-M_alt 'C 1 2/c 1'
_symmetry_cell_setting monoclinic
_symmetry_space_group_name_Hall '-C 2yc'
_symmetry_space_group_name_H-M 'C 1 2/c 1'
_atom_sites_solution_hydrogens geom
_atom_sites_solution_primary direct
_atom_sites_solution_secondary difmap
_audit_creation_method SHELXL-97
_audit_update_record
;
2020-01-12 deposited with the CCDC.	2020-06-08 downloaded from the CCDC.
;
_cell_angle_alpha 90.00
_cell_angle_beta 101.839(4)
_cell_angle_gamma 90.00
_cell_formula_units_Z 4
_cell_length_a 43.352(7)
_cell_length_b 12.991(2)
_cell_length_c 18.555(3)
_cell_measurement_reflns_used 9925
_cell_measurement_temperature 273(2)
_cell_measurement_theta_max 28.09
_cell_measurement_theta_min 2.26
_cell_volume 10228(3)
_computing_cell_refinement 'Bruker SMART'
_computing_data_collection 'Bruker SMART'
_computing_data_reduction 'Bruker SAINT'
_computing_molecular_graphics 'Bruker SHELXTL'
_computing_publication_material 'Bruker SHELXTL'
_computing_structure_refinement 'SHELXL-97 (Sheldrick, 1997)'
_computing_structure_solution 'SHELXS-97 (Sheldrick, 1990)'
_diffrn_ambient_temperature 273(2)
_diffrn_measured_fraction_theta_full 0.995
_diffrn_measured_fraction_theta_max 0.995
_diffrn_measurement_device_type 'CCD area detector'
_diffrn_measurement_method 'phi and omega scans'
_diffrn_radiation_monochromator graphite
_diffrn_radiation_source 'fine-focus sealed tube'
_diffrn_radiation_type MoK\a
_diffrn_radiation_wavelength 0.71073
_diffrn_reflns_av_R_equivalents 0.0470
_diffrn_reflns_av_sigmaI/netI 0.0376
_diffrn_reflns_limit_h_max 57
_diffrn_reflns_limit_h_min -49
_diffrn_reflns_limit_k_max 16
_diffrn_reflns_limit_k_min -17
_diffrn_reflns_limit_l_max 24
_diffrn_reflns_limit_l_min -24
_diffrn_reflns_number 71499
_diffrn_reflns_theta_full 28.35
_diffrn_reflns_theta_max 28.35
_diffrn_reflns_theta_min 2.24
_exptl_absorpt_coefficient_mu 6.807
_exptl_absorpt_correction_T_max 0.580
_exptl_absorpt_correction_T_min 0.484
_exptl_absorpt_correction_type none
_exptl_crystal_colour colorless
_exptl_crystal_density_diffrn 2.558
_exptl_crystal_density_method 'not measured'
_exptl_crystal_description block
_exptl_crystal_F_000 7184
_exptl_crystal_preparation Luminescent
_exptl_crystal_size_max 0.20
_exptl_crystal_size_mid 0.09
_exptl_crystal_size_min 0.08
_refine_diff_density_max 4.493
_refine_diff_density_min -5.850
_refine_diff_density_rms 0.360
_refine_ls_extinction_method none
_refine_ls_goodness_of_fit_ref 1.033
_refine_ls_hydrogen_treatment mixed
_refine_ls_matrix_type full
_refine_ls_number_parameters 420
_refine_ls_number_reflns 12712
_refine_ls_number_restraints 426
_refine_ls_restrained_S_all 1.130
_refine_ls_R_factor_all 0.1122
_refine_ls_R_factor_gt 0.0944
_refine_ls_shift/su_max 0.000
_refine_ls_shift/su_mean 0.000
_refine_ls_structure_factor_coef Fsqd
_refine_ls_weighting_details 'calc w=1/[\s^2^(Fo^2^)+(0.1412P)^2^+504.0607P] where P=(Fo^2^+2Fc^2^)/3'
_refine_ls_weighting_scheme calc
_refine_ls_wR_factor_gt 0.2588
_refine_ls_wR_factor_ref 0.2740
_reflns_number_gt 10070
_reflns_number_total 12786
_reflns_threshold_expression >2sigma(I)
_cod_data_source_file d0dt01548b2.cif
_cod_data_source_block aa
_cod_depositor_comments
;
The following automatic conversions were performed:

data item '_symmetry_cell_setting' value 'Monoclinic' was changed to
'monoclinic' in accordance with the
/home/data/users/saulius/crontab/automatic-downloads/rss-feeds/RSC/lib/dictionaries/cif_core.dic
dictionary named 'cif_core.dic' version 2.4.2 last updated on
2011-04-26.

Automatic conversion script
Id: cif_fix_values 7556 2019-12-06 15:28:31Z antanas 

 Adding full bibliography for 7704645--7704648.cif.
;
_cod_original_sg_symbol_Hall '-C 2yc  '
_cod_original_sg_symbol_H-M 'C2/c  '
_cod_database_code 7704645

loop_
_symmetry_equiv_pos_as_xyz
'x, y, z'
'-x, y, -z+1/2'
'x+1/2, y+1/2, z'
'-x+1/2, y+1/2, -z+1/2'
'-x, -y, -z'
'x, -y, z-1/2'
'-x+1/2, -y+1/2, -z'
'x+1/2, -y+1/2, z-1/2'

loop_
_atom_site_label
_atom_site_type_symbol
_atom_site_fract_x
_atom_site_fract_y
_atom_site_fract_z
_atom_site_U_iso_or_equiv
_atom_site_adp_type
_atom_site_occupancy
_atom_site_symmetry_multiplicity
_atom_site_calc_flag
_atom_site_refinement_flags
_atom_site_disorder_assembly
_atom_site_disorder_group
Ag1 Ag 0.24271(4) 0.88239(12) 0.13136(8) 0.0645(3) Uani 1 1 d U . .
Ag2 Ag 0.25454(4) 0.65054(13) 0.14244(9) 0.0701(4) Uani 1 1 d U . .
Ag3 Ag 0.98594(5) 0.74505(14) 0.67448(8) 0.0734(4) Uani 1 1 d U . .
Ag4 Ag 0.27038(11) 0.7628(3) 0.01005(19) 0.0825(6) Uani 0.50 1 d PU . .
Eu1 Eu 0.113251(14) 0.74105(5) 0.42839(3) 0.02983(17) Uani 1 1 d DU . .
I1 I 0.23855(5) 0.96763(12) -0.01479(7) 0.0796(4) Uani 1 1 d U . .
I2 I 0.22998(4) 1.03609(13) 0.22706(8) 0.0746(4) Uani 1 1 d U . .
I3 I 0.19200(3) 0.73380(12) 0.10935(9) 0.0731(4) Uani 1 1 d U . .
I4 I 0.30519(3) 0.79999(11) 0.16326(8) 0.0685(3) Uani 1 1 d U . .
I5 I 0.95880(3) 0.75082(10) 0.52848(6) 0.0627(3) Uani 1 1 d U . .
I6 I 1.0000 0.54610(14) 0.7500 0.0642(4) Uani 1 2 d SU . .
I7 I 0.95151(3) 0.84530(12) 0.77895(7) 0.0674(4) Uani 1 1 d U . .
C1 C 0.1413(8) 1.015(2) 0.6182(17) 0.118(6) Uani 1 1 d U . .
H1A H 0.1208 1.0238 0.6295 0.178 Uiso 1 1 calc R . .
H1B H 0.1436 1.0616 0.5794 0.178 Uiso 1 1 calc R . .
H1C H 0.1571 1.0299 0.6613 0.178 Uiso 1 1 calc R . .
C2 C 0.1364(8) 0.817(2) 0.6660(16) 0.106(5) Uani 1 1 d U . .
H2A H 0.1183 0.8478 0.6797 0.160 Uiso 1 1 calc R . .
H2B H 0.1540 0.8200 0.7068 0.160 Uiso 1 1 calc R . .
H2C H 0.1318 0.7462 0.6526 0.160 Uiso 1 1 calc R . .
C3 C 0.0255(7) 0.597(2) 0.4479(14) 0.088(5) Uani 1 1 d U . .
H3A H 0.0255 0.6309 0.4019 0.131 Uiso 1 1 calc R . .
H3B H 0.0047 0.5995 0.4583 0.131 Uiso 1 1 calc R . .
H3C H 0.0319 0.5267 0.4450 0.131 Uiso 1 1 calc R . .
C4 C 0.0516(6) 0.5715(19) 0.5925(13) 0.081(5) Uani 1 1 d U . .
H4A H 0.0521 0.5027 0.5740 0.122 Uiso 1 1 calc R . .
H4B H 0.0326 0.5814 0.6108 0.122 Uiso 1 1 calc R . .
H4C H 0.0696 0.5823 0.6317 0.122 Uiso 1 1 calc R . .
C5 C 0.1961(7) 0.587(3) 0.6262(17) 0.121(6) Uani 1 1 d U . .
H5A H 0.2137 0.6287 0.6489 0.181 Uiso 1 1 calc R . .
H5B H 0.2026 0.5163 0.6263 0.181 Uiso 1 1 calc R . .
H5C H 0.1796 0.5935 0.6532 0.181 Uiso 1 1 calc R . .
C6 C 0.2131(6) 0.737(3) 0.5303(19) 0.116(4) Uani 1 1 d U . .
H6A H 0.2061 0.8045 0.5219 0.139 Uiso 1 1 calc R . .
H6B H 0.2343 0.7218 0.5349 0.139 Uiso 1 1 calc R . .
C7 C 0.1231(6) 0.394(2) 0.4644(17) 0.096(5) Uani 1 1 d U . .
H7A H 0.1146 0.3261 0.4634 0.144 Uiso 1 1 calc R . .
H7B H 0.1251 0.4229 0.5128 0.144 Uiso 1 1 calc R . .
H7C H 0.1435 0.3916 0.4519 0.144 Uiso 1 1 calc R . .
C8 C 0.0982(6) 0.400(2) 0.3225(16) 0.095(5) Uani 1 1 d U . .
H8A H 0.0842 0.4312 0.2814 0.143 Uiso 1 1 calc R . .
H8B H 0.0912 0.3315 0.3295 0.143 Uiso 1 1 calc R . .
H8C H 0.1191 0.3982 0.3131 0.143 Uiso 1 1 calc R . .
C9 C 0.1790(5) 0.592(2) 0.3082(15) 0.087(3) Uani 1 1 d U . .
H9 H 0.1785 0.5278 0.2855 0.105 Uiso 1 1 calc R . .
C10 C 0.2124(5) 0.761(2) 0.3352(15) 0.086(3) Uani 1 1 d U . .
H10A H 0.2271 0.7251 0.3110 0.103 Uiso 1 1 calc R . .
H10B H 0.2176 0.8312 0.3503 0.103 Uiso 1 1 calc R . .
C15 C 0.0184(5) 0.9529(19) 0.3631(14) 0.085(5) Uani 1 1 d U . .
H15A H 0.0218 0.9464 0.3137 0.127 Uiso 1 1 calc R . .
H15B H 0.0105 1.0206 0.3698 0.127 Uiso 1 1 calc R . .
H15C H 0.0033 0.9025 0.3713 0.127 Uiso 1 1 calc R . .
C16 C 0.0417(6) 0.9363(18) 0.5112(13) 0.077(4) Uani 1 1 d U . .
H16A H 0.0211 0.9055 0.5045 0.115 Uiso 1 1 calc R . .
H16B H 0.0406 1.0064 0.5269 0.115 Uiso 1 1 calc R . .
H16C H 0.0561 0.8986 0.5479 0.115 Uiso 1 1 calc R . .
O1 O 0.1194(3) 0.8661(12) 0.5234(8) 0.080(2) Uani 1 1 d U . .
O2 O 0.0850(3) 0.6448(11) 0.5010(9) 0.075(2) Uani 1 1 d U . .
O3 O 0.1534(3) 0.6845(13) 0.5280(7) 0.076(2) Uani 1 1 d U . .
O4 O 0.1184(3) 0.5651(9) 0.3980(9) 0.0707(19) Uani 1 1 d U . .
O5 O 0.1613(3) 0.7399(10) 0.3838(9) 0.0667(19) Uani 1 1 d U . .
O6 O 0.0890(4) 0.7123(14) 0.3045(7) 0.081(2) Uani 1 1 d U . .
O7 O 0.1170(3) 0.9056(10) 0.3721(10) 0.077(2) Uani 1 1 d U . .
O8 O 0.0620(2) 0.8199(9) 0.4145(8) 0.0552(17) Uani 1 1 d U . .
S1 S 0.14568(18) 0.8846(5) 0.5893(3) 0.0909(18) Uani 1 1 d U . .
S2 S 0.05260(11) 0.6612(3) 0.5201(3) 0.0561(10) Uani 1 1 d U . .
S3 S 0.18288(15) 0.6265(6) 0.5384(4) 0.0984(19) Uani 1 1 d U . .
S4 S 0.09808(12) 0.4718(3) 0.4007(4) 0.0691(13) Uani 1 1 d U . .
S5 S 0.1720(2) 0.7220(10) 0.3160(7) 0.0734(17) Uani 0.50 1 d PDU . .
S51 S 0.1887(3) 0.6883(12) 0.3831(8) 0.085(2) Uani 0.50 1 d PU . .
S6 S 0.0682(3) 0.7636(9) 0.2450(4) 0.134(3) Uani 1 1 d U . .
S7 S 0.14323(19) 0.9813(5) 0.3995(5) 0.0856(17) Uani 0.90 1 d PU . .
S71 S 0.1269(15) 0.999(4) 0.339(4) 0.079(2) Uani 0.10 1 d PU . .
S8 S 0.05477(10) 0.9332(3) 0.4270(3) 0.0550(10) Uani 1 1 d U . .
C14 C 0.1235(7) 1.1040(19) 0.4035(16) 0.093(3) Uani 1 1 d U . .
H14A H 0.1350 1.1675 0.4011 0.112 Uiso 1 1 calc R . .
H14B H 0.1051 1.1074 0.4258 0.112 Uiso 1 1 calc R . .
C13 C 0.1605(6) 1.0080(19) 0.3312(16) 0.090(3) Uani 1 1 d U . .
H13 H 0.1771 1.0194 0.3075 0.108 Uiso 1 1 calc R . .
C11 C 0.0465(8) 0.686(3) 0.1872(15) 0.124(6) Uani 1 1 d U . .
H11A H 0.0543 0.6576 0.1484 0.148 Uiso 1 1 calc R . .
H11B H 0.0262 0.6688 0.1930 0.148 Uiso 1 1 calc R . .
C12 C 0.0922(9) 0.765(3) 0.2184(13) 0.111(3) Uani 1 1 d U . .
H12 H 0.1102 0.7659 0.1985 0.133 Uiso 1 1 calc R . .

loop_
_atom_site_aniso_label
_atom_site_aniso_U_11
_atom_site_aniso_U_22
_atom_site_aniso_U_33
_atom_site_aniso_U_23
_atom_site_aniso_U_13
_atom_site_aniso_U_12
Ag1 0.0747(7) 0.0657(6) 0.0551(6) -0.0054(5) 0.0179(6) 0.0014(5)
Ag2 0.0776(7) 0.0659(6) 0.0640(9) 0.0097(6) 0.0079(7) -0.0038(5)
Ag3 0.0953(12) 0.0830(10) 0.0374(6) 0.0031(6) 0.0034(6) 0.0109(8)
Ag4 0.1228(17) 0.0793(17) 0.0521(9) -0.0001(9) 0.0334(8) 0.0159(16)
Eu1 0.0275(3) 0.0295(3) 0.0321(3) 0.0005(2) 0.0051(2) 0.0003(2)
I1 0.1296(12) 0.0683(7) 0.0440(6) 0.0004(5) 0.0248(6) 0.0059(7)
I2 0.0772(8) 0.0944(9) 0.0567(7) -0.0318(7) 0.0244(6) -0.0128(6)
I3 0.0670(6) 0.0688(7) 0.0769(9) -0.0023(6) -0.0005(6) -0.0065(5)
I4 0.0649(6) 0.0622(7) 0.0786(8) -0.0042(6) 0.0151(6) -0.0028(4)
I5 0.0732(8) 0.0730(8) 0.0372(5) -0.0012(4) 0.0004(5) -0.0050(6)
I6 0.0933(13) 0.0544(8) 0.0462(8) 0.000 0.0178(8) 0.000
I7 0.0567(7) 0.0859(8) 0.0570(6) -0.0153(6) 0.0059(5) 0.0087(6)
C1 0.146(14) 0.085(6) 0.101(12) -0.049(6) -0.027(11) -0.001(8)
C2 0.123(14) 0.107(11) 0.084(6) -0.030(8) 0.009(8) -0.003(11)
C3 0.114(7) 0.073(10) 0.079(8) -0.019(7) 0.027(7) -0.015(9)
C4 0.098(10) 0.085(10) 0.076(8) 0.016(6) 0.054(6) -0.015(9)
C5 0.096(10) 0.126(12) 0.116(7) 0.011(8) -0.036(8) 0.069(9)
C6 0.064(5) 0.155(8) 0.123(8) -0.020(7) 0.009(7) 0.038(5)
C7 0.091(11) 0.069(8) 0.126(10) 0.018(7) 0.015(9) -0.005(8)
C8 0.094(12) 0.068(9) 0.121(8) -0.039(7) 0.016(9) -0.004(9)
C9 0.067(6) 0.095(5) 0.115(6) -0.011(5) 0.051(5) 0.015(4)
C10 0.046(4) 0.116(6) 0.109(6) -0.021(6) 0.046(4) 0.006(4)
C15 0.068(8) 0.083(10) 0.098(8) 0.021(9) 0.005(6) 0.039(6)
C16 0.081(9) 0.073(9) 0.085(6) 0.014(6) 0.037(6) 0.023(8)
O1 0.065(4) 0.088(5) 0.078(4) -0.051(4) -0.004(2) 0.019(4)
O2 0.077(3) 0.072(5) 0.093(5) 0.041(4) 0.058(4) 0.022(3)
O3 0.066(3) 0.100(6) 0.055(3) 0.015(3) -0.005(2) 0.039(3)
O4 0.072(4) 0.0347(13) 0.115(6) -0.017(2) 0.042(4) 0.0013(15)
O5 0.054(3) 0.067(4) 0.091(4) 0.003(4) 0.045(4) 0.000(2)
O6 0.089(6) 0.109(5) 0.0369(17) -0.017(2) -0.003(2) -0.002(4)
O7 0.061(4) 0.047(2) 0.121(6) 0.039(3) 0.016(4) -0.003(2)
O8 0.0337(18) 0.046(2) 0.083(5) 0.003(3) 0.0056(18) 0.009(2)
S1 0.111(4) 0.081(3) 0.065(3) -0.033(2) -0.018(3) 0.000(3)
S2 0.062(2) 0.049(2) 0.067(3) 0.0011(18) 0.0383(19) -0.0062(17)
S3 0.075(3) 0.104(4) 0.094(4) -0.024(3) -0.037(3) 0.047(2)
S4 0.063(3) 0.0345(12) 0.111(4) -0.017(2) 0.019(3) -0.0013(16)
S5 0.054(3) 0.086(4) 0.094(3) -0.007(4) 0.046(2) -0.003(3)
S51 0.055(3) 0.116(5) 0.096(4) -0.010(4) 0.042(3) 0.013(3)
S6 0.134(5) 0.193(7) 0.052(3) 0.014(4) -0.033(3) -0.009(5)
S7 0.099(4) 0.054(2) 0.108(4) 0.019(3) 0.029(3) -0.025(2)
S71 0.088(5) 0.050(4) 0.107(5) 0.023(3) 0.036(4) -0.017(5)
S8 0.0452(19) 0.0455(18) 0.078(3) 0.0121(19) 0.0210(19) 0.0145(13)
C14 0.101(7) 0.062(3) 0.119(7) 0.008(5) 0.030(6) -0.020(4)
C13 0.087(5) 0.070(5) 0.118(5) 0.015(5) 0.034(4) -0.028(4)
C11 0.113(7) 0.165(9) 0.067(7) 0.018(7) -0.041(5) 0.011(7)
C12 0.140(6) 0.134(7) 0.0379(15) 0.013(5) -0.031(4) -0.007(6)

loop_
_atom_type_symbol
_atom_type_description
_atom_type_scat_dispersion_real
_atom_type_scat_dispersion_imag
_atom_type_scat_source
C C 0.0033 0.0016 'International Tables Vol C Tables 4.2.6.8 and 6.1.1.4'
H H 0.0000 0.0000 'International Tables Vol C Tables 4.2.6.8 and 6.1.1.4'
O O 0.0106 0.0060 'International Tables Vol C Tables 4.2.6.8 and 6.1.1.4'
S S 0.1246 0.1234 'International Tables Vol C Tables 4.2.6.8 and 6.1.1.4'
Ag Ag -0.8971 1.1015 'International Tables Vol C Tables 4.2.6.8 and 6.1.1.4'
I I -0.4742 1.8119 'International Tables Vol C Tables 4.2.6.8 and 6.1.1.4'
Eu Eu -0.1578 3.6682 'International Tables Vol C Tables 4.2.6.8 and 6.1.1.4'

loop_
_geom_angle_atom_site_label_1
_geom_angle_atom_site_label_2
_geom_angle_atom_site_label_3
_geom_angle
_geom_angle_site_symmetry_1
_geom_angle_site_symmetry_3
_geom_angle_publ_flag
I2 Ag1 I4 115.92(7) . . ?
I2 Ag1 I3 108.81(7) . . ?
I4 Ag1 I3 116.10(7) . . ?
I2 Ag1 I1 109.75(7) . . ?
I4 Ag1 I1 102.19(7) . . ?
I3 Ag1 I1 102.90(7) . . ?
I2 Ag1 Ag2 135.42(7) . . ?
I4 Ag1 Ag2 58.54(5) . . ?
I3 Ag1 Ag2 57.56(5) . . ?
I1 Ag1 Ag2 114.63(6) . . ?
I2 Ag1 Ag4 162.36(10) . . ?
I4 Ag1 Ag4 58.84(9) . . ?
I3 Ag1 Ag4 87.70(10) . . ?
I1 Ag1 Ag4 58.85(8) . . ?
Ag2 Ag1 Ag4 58.75(8) . . ?
I2 Ag1 Ag4 156.77(11) . 7_565 ?
I4 Ag1 Ag4 87.14(9) . 7_565 ?
I3 Ag1 Ag4 59.11(9) . 7_565 ?
I1 Ag1 Ag4 59.31(8) . 7_565 ?
Ag2 Ag1 Ag4 58.06(8) . 7_565 ?
Ag4 Ag1 Ag4 32.19(17) . 7_565 ?
I2 Ag2 I3 115.69(7) 4_545 . ?
I2 Ag2 I1 112.31(7) 4_545 7_565 ?
I3 Ag2 I1 106.11(7) . 7_565 ?
I2 Ag2 I4 101.52(7) 4_545 . ?
I3 Ag2 I4 115.69(7) . . ?
I1 Ag2 I4 105.21(7) 7_565 . ?
I2 Ag2 Ag4 168.46(11) 4_545 7_565 ?
I3 Ag2 Ag4 61.27(9) . 7_565 ?
I1 Ag2 Ag4 60.61(8) 7_565 7_565 ?
I4 Ag2 Ag4 89.47(10) . 7_565 ?
I2 Ag2 Ag4 153.48(11) 4_545 . ?
I3 Ag2 Ag4 90.37(10) . . ?
I1 Ag2 Ag4 61.05(8) 7_565 . ?
I4 Ag2 Ag4 59.86(10) . . ?
Ag4 Ag2 Ag4 33.65(18) 7_565 . ?
I2 Ag2 Ag1 126.03(8) 4_545 . ?
I3 Ag2 Ag1 58.35(5) . . ?
I1 Ag2 Ag1 120.86(7) 7_565 . ?
I4 Ag2 Ag1 57.34(5) . . ?
Ag4 Ag2 Ag1 63.13(8) 7_565 . ?
Ag4 Ag2 Ag1 62.45(8) . . ?
I5 Ag3 Ag3 178.43(5) . 2_756 ?
I5 Ag3 I6 120.17(7) . . ?
Ag3 Ag3 I6 61.41(4) 2_756 . ?
I5 Ag3 I7 117.34(7) . 2_756 ?
Ag3 Ag3 I7 61.84(7) 2_756 2_756 ?
I6 Ag3 I7 99.14(6) . 2_756 ?
I5 Ag3 I7 117.61(7) . . ?
Ag3 Ag3 I7 61.63(7) 2_756 . ?
I6 Ag3 I7 99.01(6) . . ?
I7 Ag3 I7 99.70(7) 2_756 . ?
Ag4 Ag4 I4 121.6(3) 7_565 . ?
Ag4 Ag4 I1 74.0(2) 7_565 . ?
I4 Ag4 I1 97.49(11) . . ?
Ag4 Ag4 I3 121.3(3) 7_565 7_565 ?
I4 Ag4 I3 117.16(16) . 7_565 ?
I1 Ag4 I3 100.14(12) . 7_565 ?
Ag4 Ag4 I1 72.0(2) 7_565 7_565 ?
I4 Ag4 I1 100.16(12) . 7_565 ?
I1 Ag4 I1 145.93(18) . 7_565 ?
I3 Ag4 I1 97.37(11) 7_565 7_565 ?
Ag4 Ag4 Ag2 73.9(2) 7_565 7_565 ?
I4 Ag4 Ag2 147.81(15) . 7_565 ?
I1 Ag4 Ag2 57.35(8) . 7_565 ?
I3 Ag4 Ag2 56.66(8) 7_565 7_565 ?
I1 Ag4 Ag2 111.84(13) 7_565 7_565 ?
Ag4 Ag4 Ag2 72.5(2) 7_565 . ?
I4 Ag4 Ag2 57.45(8) . . ?
I1 Ag4 Ag2 112.10(12) . . ?
I3 Ag4 Ag2 147.65(15) 7_565 . ?
I1 Ag4 Ag2 56.79(8) 7_565 . ?
Ag2 Ag4 Ag2 146.35(18) 7_565 . ?
Ag4 Ag4 Ag1 74.5(2) 7_565 . ?
I4 Ag4 Ag1 55.41(7) . . ?
I1 Ag4 Ag1 56.12(7) . . ?
I3 Ag4 Ag1 149.06(15) 7_565 . ?
I1 Ag4 Ag1 113.32(12) 7_565 . ?
Ag2 Ag4 Ag1 111.51(13) 7_565 . ?
Ag2 Ag4 Ag1 58.80(8) . . ?
Ag4 Ag4 Ag1 73.3(2) 7_565 7_565 ?
I4 Ag4 Ag1 148.63(15) . 7_565 ?
I1 Ag4 Ag1 113.66(13) . 7_565 ?
I3 Ag4 Ag1 55.55(7) 7_565 7_565 ?
I1 Ag4 Ag1 55.63(8) 7_565 7_565 ?
Ag2 Ag4 Ag1 58.80(8) 7_565 7_565 ?
Ag2 Ag4 Ag1 110.39(13) . 7_565 ?
Ag1 Ag4 Ag1 147.81(17) . 7_565 ?
O6 Eu1 O2 107.1(6) . . ?
O6 Eu1 O1 142.6(6) . . ?
O2 Eu1 O1 86.0(6) . . ?
O6 Eu1 O4 70.2(6) . . ?
O2 Eu1 O4 73.2(5) . . ?
O1 Eu1 O4 146.5(6) . . ?
O6 Eu1 O3 145.0(6) . . ?
O2 Eu1 O3 77.0(6) . . ?
O1 Eu1 O3 71.4(5) . . ?
O4 Eu1 O3 78.3(6) . . ?
O6 Eu1 O5 84.7(6) . . ?
O2 Eu1 O5 141.8(5) . . ?
O1 Eu1 O5 106.8(5) . . ?
O4 Eu1 O5 77.3(5) . . ?
O3 Eu1 O5 73.6(5) . . ?
O6 Eu1 O7 76.9(6) . . ?
O2 Eu1 O7 144.2(5) . . ?
O1 Eu1 O7 72.9(6) . . ?
O4 Eu1 O7 137.4(6) . . ?
O3 Eu1 O7 120.6(6) . . ?
O5 Eu1 O7 73.3(5) . . ?
O6 Eu1 O8 75.3(5) . . ?
O2 Eu1 O8 73.2(4) . . ?
O1 Eu1 O8 75.4(4) . . ?
O4 Eu1 O8 120.9(4) . . ?
O3 Eu1 O8 136.4(5) . . ?
O5 Eu1 O8 144.4(5) . . ?
O7 Eu1 O8 73.7(4) . . ?
Ag2 I1 Ag1 124.51(7) 7_565 . ?
Ag2 I1 Ag4 62.04(8) 7_565 . ?
Ag1 I1 Ag4 65.03(8) . . ?
Ag2 I1 Ag4 62.16(8) 7_565 7_565 ?
Ag1 I1 Ag4 65.06(8) . 7_565 ?
Ag4 I1 Ag4 34.07(18) . 7_565 ?
Ag1 I2 Ag2 151.92(8) . 4 ?
Ag2 I3 Ag1 64.10(6) . . ?
Ag2 I3 Ag4 62.07(9) . 7_565 ?
Ag1 I3 Ag4 65.34(10) . 7_565 ?
Ag1 I4 Ag2 64.11(6) . . ?
Ag1 I4 Ag4 65.76(9) . . ?
Ag2 I4 Ag4 62.69(9) . . ?
Ag3 I6 Ag3 57.19(7) 2_756 . ?
Ag3 I7 Ag3 56.52(6) 2_756 . ?
S5 C9 S51 45.0(9) . . ?
S51 C10 S5 45.7(8) . . ?
S1 O1 Eu1 131.4(8) . . ?
S2 O2 Eu1 131.9(7) . . ?
S3 O3 Eu1 137.8(9) . . ?
S4 O4 Eu1 133.1(7) . . ?
S51 O5 S5 58.6(9) . . ?
S51 O5 Eu1 145.8(11) . . ?
S5 O5 Eu1 139.4(11) . . ?
S6 O6 C12 44.0(13) . . ?
S6 O6 Eu1 139.5(12) . . ?
C12 O6 Eu1 136.0(14) . . ?
S71 O7 S7 48(3) . . ?
S71 O7 Eu1 167(3) . . ?
S7 O7 Eu1 123.2(8) . . ?
S8 O8 Eu1 127.2(6) . . ?
O1 S1 C2 108.0(13) . . ?
O1 S1 C1 106.4(12) . . ?
C2 S1 C1 99.9(16) . . ?
O2 S2 C4 104.4(10) . . ?
O2 S2 C3 104.6(11) . . ?
C4 S2 C3 98.4(12) . . ?
O3 S3 C5 113.4(12) . . ?
O3 S3 C6 101.0(12) . . ?
C5 S3 C6 101.2(16) . . ?
O4 S4 C8 107.7(12) . . ?
O4 S4 C7 101.4(11) . . ?
C8 S4 C7 98.7(15) . . ?
S51 S5 O5 57.9(9) . . ?
S51 S5 C9 72.3(13) . . ?
O5 S5 C9 108.9(12) . . ?
S51 S5 C10 66.2(11) . . ?
O5 S5 C10 104.9(12) . . ?
C9 S5 C10 96.2(12) . . ?
O5 S51 S5 63.6(10) . . ?
O5 S51 C10 109.9(14) . . ?
S5 S51 C10 68.2(11) . . ?
O5 S51 C9 106.0(12) . . ?
S5 S51 C9 62.7(11) . . ?
C10 S51 C9 92.8(13) . . ?
C12 S6 O6 82.3(14) . . ?
C12 S6 C11 100(2) . . ?
O6 S6 C11 113.8(15) . . ?
S71 S7 O7 64(2) . . ?
S71 S7 C13 61(3) . . ?
O7 S7 C13 108.0(12) . . ?
S71 S7 C14 72(3) . . ?
O7 S7 C14 104.9(11) . . ?
C13 S7 C14 98.1(13) . . ?
S7 S71 O7 68(3) . . ?
S7 S71 C13 73(4) . . ?
O7 S71 C13 119(4) . . ?
S7 S71 C14 70(3) . . ?
O7 S71 C14 106(4) . . ?
C13 S71 C14 102(4) . . ?
O8 S8 C16 105.6(9) . . ?
O8 S8 C15 102.6(10) . . ?
C16 S8 C15 100.6(12) . . ?
S7 C14 S71 39(2) . . ?
S71 C13 S7 45(3) . . ?
S6 C12 O6 53.7(14) . . ?

loop_
_geom_bond_atom_site_label_1
_geom_bond_atom_site_label_2
_geom_bond_distance
_geom_bond_site_symmetry_2
_geom_bond_publ_flag
Ag1 I2 2.801(2) . ?
Ag1 I4 2.859(2) . ?
Ag1 I3 2.891(2) . ?
Ag1 I1 2.900(2) . ?
Ag1 Ag2 3.055(2) . ?
Ag1 Ag4 3.167(4) . ?
Ag1 Ag4 3.186(4) 7_565 ?
Ag2 I2 2.803(2) 4_545 ?
Ag2 I3 2.866(2) . ?
Ag2 I1 2.889(2) 7_565 ?
Ag2 I4 2.897(2) . ?
Ag2 Ag4 3.031(4) 7_565 ?
Ag2 Ag4 3.053(4) . ?
Ag3 I5 2.7240(19) . ?
Ag3 Ag3 2.818(3) 2_756 ?
Ag3 I6 2.944(2) . ?
Ag3 I7 2.972(2) 2_756 ?
Ag3 I7 2.978(2) . ?
Ag4 Ag4 1.761(10) 7_565 ?
Ag4 I4 2.972(4) . ?
Ag4 I1 2.990(4) . ?
Ag4 I3 3.008(4) 7_565 ?
Ag4 I1 3.022(4) 7_565 ?
Ag4 Ag2 3.031(4) 7_565 ?
Ag4 Ag1 3.186(4) 7_565 ?
Eu1 O6 2.353(13) . ?
Eu1 O2 2.358(11) . ?
Eu1 O1 2.372(12) . ?
Eu1 O4 2.376(11) . ?
Eu1 O3 2.380(12) . ?
Eu1 O5 2.393(11) . ?
Eu1 O7 2.399(11) . ?
Eu1 O8 2.412(10) . ?
I1 Ag2 2.889(2) 7_565 ?
I1 Ag4 3.022(4) 7_565 ?
I2 Ag2 2.803(2) 4 ?
I3 Ag4 3.008(4) 7_565 ?
I6 Ag3 2.944(2) 2_756 ?
I7 Ag3 2.972(2) 2_756 ?
C1 S1 1.80(3) . ?
C2 S1 1.79(3) . ?
C3 S2 1.79(2) . ?
C4 S2 1.79(2) . ?
C5 S3 1.69(3) . ?
C6 S3 1.97(4) . ?
C7 S4 1.75(3) . ?
C8 S4 1.72(2) . ?
C9 S5 1.73(3) . ?
C9 S51 1.85(3) . ?
C10 S51 1.76(3) . ?
C10 S5 1.79(2) . ?
C15 S8 1.79(2) . ?
C16 S8 1.77(2) . ?
O1 S1 1.510(14) . ?
O2 S2 1.531(13) . ?
O3 S3 1.463(14) . ?
O4 S4 1.505(13) . ?
O5 S51 1.368(16) . ?
O5 S5 1.446(17) . ?
O6 S6 1.439(18) . ?
O6 C12 1.77(3) . ?
O7 S71 1.46(5) . ?
O7 S7 1.510(15) . ?
O8 S8 1.533(12) . ?
S5 S51 1.378(19) . ?
S6 C12 1.24(4) . ?
S6 C11 1.63(3) . ?
S7 S71 1.22(7) . ?
S7 C13 1.63(3) . ?
S7 C14 1.82(3) . ?
S71 C13 1.50(6) . ?
S71 C14 1.84(7) . ?
